data_4506223
loop_
_publ_author_name
'Andr\'e, V\^ania'
'Duarte, M. Teresa'
'Braga, Dario'
'Grepioni, Fabrizia'

_publ_section_title
;
 Polymorphic Ammonium Salts of the Antibiotic 4-Aminosalicylic Acid
;
_journal_issue 6
_journal_name_full 'Crystal Growth &amp; Design'
_journal_page_first 3082
_journal_paper_doi 10.1021/cg300284z
_journal_volume 12
_journal_year 2012
_chemical_formula_moiety C7H6N1O3N1H4
_chemical_formula_sum 'C7 H10 N2 O3'
_chemical_formula_weight 170.17
_chemical_name_common 4ASA_NH4_II
_chemical_name_systematic
;
 ?
;
_space_group_IT_number 19
_symmetry_cell_setting orthorhombic
_symmetry_space_group_name_Hall 'P 2ac 2ab'
_symmetry_space_group_name_H-M 'P 21 21 21'
_atom_sites_solution_hydrogens geom
_atom_sites_solution_primary direct
_atom_sites_solution_secondary difmap
_audit_creation_method SHELXL-97
_cell_angle_alpha 90.00
_cell_angle_beta 90.00
_cell_angle_gamma 90.00
_cell_formula_units_Z 4
_cell_length_a 4.8050(4)
_cell_length_b 12.0290(7)
_cell_length_c 14.5230(9)
_cell_measurement_reflns_used 2858
_cell_measurement_temperature 293(2)
_cell_measurement_theta_max 25.34
_cell_measurement_theta_min 2.8
_cell_volume 839.42(10)
_computing_cell_refinement 'BRUKER SMART (Bruker, 2005)'
_computing_data_collection 'BRUKER APEX2 (Bruker, 2005)'
_computing_data_reduction 'BRUKER SAINT (Bruker, 2005)'
_computing_molecular_graphics 'ORTEP 3.2 (Farrugia, 1997) and Mercury 2.3'
_computing_structure_refinement 'SHELXL-97 (Sheldrick, 2008)'
_computing_structure_solution 'SIR 97 (Altomare et al, 1999)'
_diffrn_ambient_temperature 293(2)
_diffrn_measured_fraction_theta_full 0.988
_diffrn_measured_fraction_theta_max 0.988
_diffrn_measurement_device_type 'Bruker APEX-II CCD area detector'
_diffrn_measurement_method 'phi and omega scans'
_diffrn_radiation_monochromator graphite
_diffrn_radiation_source 'fine-focus sealed tube'
_diffrn_radiation_type MoK\a
_diffrn_radiation_wavelength 0.71069
_diffrn_reflns_av_R_equivalents 0.0388
_diffrn_reflns_av_sigmaI/netI 0.0655
_diffrn_reflns_limit_h_max 5
_diffrn_reflns_limit_h_min -3
_diffrn_reflns_limit_k_max 11
_diffrn_reflns_limit_k_min -14
_diffrn_reflns_limit_l_max 17
_diffrn_reflns_limit_l_min -15
_diffrn_reflns_number 2858
_diffrn_reflns_theta_full 25.34
_diffrn_reflns_theta_max 25.34
_diffrn_reflns_theta_min 2.80
_exptl_absorpt_coefficient_mu 0.106
_exptl_absorpt_correction_type none
_exptl_crystal_colour colorless
_exptl_crystal_density_diffrn 1.347
_exptl_crystal_density_meas ?
_exptl_crystal_density_method 'not measured'
_exptl_crystal_description block
_exptl_crystal_F_000 360
_exptl_crystal_size_max 0.24
_exptl_crystal_size_mid 0.18
_exptl_crystal_size_min 0.06
_refine_diff_density_max 0.111
_refine_diff_density_min -0.140
_refine_diff_density_rms 0.029
_refine_ls_abs_structure_details 'Flack H D (1983), Acta Cryst. A39, 876-881'
_refine_ls_abs_structure_Flack 0.0(17)
_refine_ls_extinction_method none
_refine_ls_goodness_of_fit_ref 0.855
_refine_ls_hydrogen_treatment mixed
_refine_ls_matrix_type full
_refine_ls_number_parameters 135
_refine_ls_number_reflns 1452
_refine_ls_number_restraints 4
_refine_ls_restrained_S_all 0.859
_refine_ls_R_factor_all 0.0543
_refine_ls_R_factor_gt 0.0340
_refine_ls_shift/su_max 0.188
_refine_ls_shift/su_mean 0.006
_refine_ls_structure_factor_coef Fsqd
_refine_ls_weighting_details 'calc w=1/[\s^2^(Fo^2^)+(0.0229P)^2^+0.0000P] where P=(Fo^2^+2Fc^2^)/3'
_refine_ls_weighting_scheme calc
_refine_ls_wR_factor_gt 0.0606
_refine_ls_wR_factor_ref 0.0646
_reflns_number_gt 1045
_reflns_number_total 1452
_reflns_threshold_expression >2\s(I)
_cod_data_source_file cg300284z_si_002.cif
_cod_data_source_block ASANH4II
_cod_depositor_comments
;
The following automatic conversions were performed:

'_symmetry_cell_setting' value 'Orthorhombic' changed to
'orthorhombic' according to
/home/saulius/struct/CIF-dictionaries/cif_core.dic dictionary named
'cif_core.dic' version 2.4.1 from 2010-06-29.

Automatic conversion script
Id: cif_fix_values 1891 2012-01-12 08:04:46Z andrius 

The following automatic conversions were performed:

'_exptl_crystal_density_meas' value 'not measured' was changed to '?'
- the value is perceived as not measured.

Automatic conversion script
Id: cif_fix_values 3008 2015-01-20 13:52:24Z robertas 
;
_cod_original_sg_symbol_H-M P212121
_cod_database_code 4506223

loop_
_symmetry_equiv_pos_as_xyz
'x, y, z'
'-x+1/2, -y, z+1/2'
'x+1/2, -y+1/2, -z'
'-x, y+1/2, -z+1/2'

loop_
_atom_site_label
_atom_site_type_symbol
_atom_site_fract_x
_atom_site_fract_y
_atom_site_fract_z
_atom_site_U_iso_or_equiv
_atom_site_adp_type
_atom_site_occupancy
_atom_site_symmetry_multiplicity
_atom_site_calc_flag
_atom_site_refinement_flags
O1 O 0.0168(4) 0.53629(11) 0.79339(8) 0.0499(4) Uani 1 1 d .
H1 H -0.0409 0.5405 0.7404 0.075 Uiso 1 1 calc R
O2 O -0.0068(4) 0.49716(11) 0.62327(8) 0.0534(5) Uani 1 1 d .
O3 O 0.2381(4) 0.36104(10) 0.56058(8) 0.0441(4) Uani 1 1 d .
N1 N 0.6428(5) 0.33118(17) 0.97992(13) 0.0456(6) Uani 1 1 d .
C1 C 0.2964(5) 0.39676(15) 0.72014(12) 0.0328(5) Uani 1 1 d .
C2 C 0.2122(5) 0.45531(15) 0.79880(12) 0.0338(5) Uani 1 1 d .
C3 C 0.3260(5) 0.43229(15) 0.88389(12) 0.0352(6) Uani 1 1 d .
H3 H 0.2634 0.4710 0.9353 0.042 Uiso 1 1 calc R
C4 C 0.5310(5) 0.35293(15) 0.89416(13) 0.0358(5) Uani 1 1 d .
C5 C 0.6171(5) 0.29266(16) 0.81668(13) 0.0427(7) Uani 1 1 d .
H5 H 0.7520 0.2376 0.8222 0.051 Uiso 1 1 calc R
C6 C 0.5000(6) 0.31575(16) 0.73251(13) 0.0418(6) Uani 1 1 d .
H6 H 0.5594 0.2755 0.6815 0.050 Uiso 1 1 calc R
C7 C 0.1697(5) 0.42059(17) 0.63016(13) 0.0400(6) Uani 1 1 d .
H11 H 0.602(5) 0.3797(17) 1.0274(13) 0.062(8) Uiso 1 1 d .
H12 H 0.801(5) 0.2926(17) 0.9815(15) 0.060(9) Uiso 1 1 d .
N2 N 0.7765(5) 0.63120(16) 0.95506(13) 0.0416(5) Uani 1 1 d D
H13 H 0.813(5) 0.5922(12) 0.9024(10) 0.043(6) Uiso 1 1 d D
H16 H 0.756(6) 0.7063(15) 0.9369(15) 0.109(10) Uiso 1 1 d D
H14 H 0.925(5) 0.622(2) 0.9981(15) 0.082(9) Uiso 1 1 d D
H15 H 0.627(6) 0.613(3) 0.9947(18) 0.120(13) Uiso 1 1 d D

loop_
_atom_site_aniso_label
_atom_site_aniso_U_11
_atom_site_aniso_U_22
_atom_site_aniso_U_33
_atom_site_aniso_U_23
_atom_site_aniso_U_13
_atom_site_aniso_U_12
O1 0.0604(12) 0.0564(8) 0.0331(8) -0.0005(7) -0.0014(9) 0.0219(10)
O2 0.0610(14) 0.0649(10) 0.0341(9) 0.0047(7) -0.0002(9) 0.0226(10)
O3 0.0532(12) 0.0515(8) 0.0275(7) -0.0046(6) 0.0005(9) -0.0008(9)
N1 0.0474(17) 0.0573(13) 0.0321(11) -0.0016(10) -0.0062(10) 0.0125(12)
C1 0.0352(15) 0.0353(10) 0.0278(10) -0.0015(8) 0.0000(11) -0.0002(11)
C2 0.0337(16) 0.0320(10) 0.0357(11) 0.0029(8) 0.0038(12) 0.0034(12)
C3 0.0372(17) 0.0407(11) 0.0278(11) -0.0054(8) 0.0029(10) 0.0007(12)
C4 0.0362(15) 0.0380(11) 0.0333(11) 0.0037(9) 0.0002(12) -0.0041(12)
C5 0.0420(18) 0.0431(11) 0.0431(13) -0.0050(10) -0.0047(11) 0.0093(12)
C6 0.0454(16) 0.0434(12) 0.0366(13) -0.0076(9) 0.0025(13) 0.0019(14)
C7 0.0435(18) 0.0452(12) 0.0314(12) 0.0028(10) 0.0027(11) -0.0068(13)
N2 0.0435(16) 0.0460(11) 0.0354(11) -0.0070(9) 0.0053(12) 0.0027(12)

loop_
_atom_type_symbol
_atom_type_description
_atom_type_scat_dispersion_real
_atom_type_scat_dispersion_imag
_atom_type_scat_source
C C 0.0033 0.0016 'International Tables Vol C Tables 4.2.6.8 and 6.1.1.4'
H H 0.0000 0.0000 'International Tables Vol C Tables 4.2.6.8 and 6.1.1.4'
N N 0.0061 0.0033 'International Tables Vol C Tables 4.2.6.8 and 6.1.1.4'
O O 0.0106 0.0060 'International Tables Vol C Tables 4.2.6.8 and 6.1.1.4'

loop_
_geom_angle_atom_site_label_1
_geom_angle_atom_site_label_2
_geom_angle_atom_site_label_3
_geom_angle
C6 C1 C2 116.69(18)
C6 C1 C7 122.83(18)
C2 C1 C7 120.47(19)
O1 C2 C3 118.09(17)
O1 C2 C1 120.91(17)
C3 C2 C1 121.0(2)
C2 C3 C4 121.24(19)
C3 C4 N1 120.40(19)
C3 C4 C5 118.82(18)
N1 C4 C5 120.8(2)
C6 C5 C4 119.3(2)
C5 C6 C1 122.95(19)
O2 C7 O3 121.36(19)
O2 C7 C1 119.57(18)
O3 C7 C1 119.1(2)

loop_
_geom_bond_atom_site_label_1
_geom_bond_atom_site_label_2
_geom_bond_distance
O1 C2 1.355(2)
O2 C7 1.256(2)
O3 C7 1.281(2)
N1 C4 1.381(2)
C1 C6 1.393(3)
C1 C2 1.402(2)
C1 C7 1.470(3)
C2 C3 1.379(2)
C3 C4 1.380(3)
C4 C5 1.401(3)
C5 C6 1.374(3)
